data_4101125
loop_
_publ_author_name
' Yoshiyuki Mizuhata '
' Takahiro Sasamori '
' Nobuhiro Takeda '
' Norihiro Tokitoh '

_publ_section_title
;
A Stable Neutral Stannaaromatic Compound: Synthesis, Structure
and Complexation of a Kinetically Stabilized 2-Stannanaphthalene
;
_journal_name_full 'Journal of the American Chemical Society'
_journal_paper_doi 10.1021/ja057531d
_journal_year 2006
_chemical_formula_moiety 'C43 H74 Cr O3 Si6 Sn'
_chemical_formula_sum 'C43 H74 Cr O3 Si6 Sn'
_chemical_formula_weight 978.27
_chemical_name_common 2-stannanaphthalene_Cr_complex
_space_group_IT_number 2
_space_group_name_Hall '-P 1'
_space_group_name_H-M_alt 'P -1'
_symmetry_cell_setting triclinic
_symmetry_Int_Tables_number 2
_symmetry_space_group_name_Hall '-P 1'
_symmetry_space_group_name_H-M 'P -1'
_cell_angle_alpha 79.6768(18)
_cell_angle_beta 82.5522(15)
_cell_angle_gamma 82.2722(18)
_cell_formula_units_Z 2
_cell_length_a 9.5178(4)
_cell_length_b 13.1280(7)
_cell_length_c 22.1764(8)
_cell_measurement_temperature 173(2)
_cell_volume 2685.5(2)
_diffrn_ambient_temperature 173(2)
_exptl_crystal_density_diffrn 1.210
_cod_database_code 4101125

loop_
_symmetry_equiv_pos_as_xyz
'x, y, z'
'-x, -y, -z'

loop_
_atom_site_label
_atom_site_type_symbol
_atom_site_fract_x
_atom_site_fract_y
_atom_site_fract_z
_atom_site_U_iso_or_equiv
_atom_site_adp_type
_atom_site_occupancy
_atom_site_symmetry_multiplicity
_atom_site_calc_flag
_atom_site_refinement_flags
_atom_site_disorder_assembly
_atom_site_disorder_group
C1 C 0.3595(5) 0.2698(4) 0.3740(2) 0.0362(11) Uani 1 1 d . . .
H1 H 0.447(5) 0.275(3) 0.3588(19) 0.029(12) Uiso 1 1 d . . .
Sn1 Sn 0.20053(4) 0.33772(3) 0.321868(15) 0.03524(11) Uani 1 1 d . . .
C2 C 0.0428(5) 0.2577(3) 0.3781(2) 0.0358(11) Uani 1 1 d . . .
C3 C 0.0774(5) 0.1983(3) 0.4332(2) 0.0326(11) Uani 1 1 d . . .
H2 H 0.010(4) 0.160(3) 0.4564(17) 0.020(10) Uiso 1 1 d . . .
C4 C 0.2014(5) 0.1160(3) 0.5231(2) 0.0381(11) Uani 1 1 d . . .
H3 H 0.1131 0.0931 0.5418 0.046 Uiso 1 1 calc R . .
C5 C 0.3176(5) 0.0896(4) 0.5543(2) 0.0428(12) Uani 1 1 d . . .
H4 H 0.3097 0.0504 0.5947 0.051 Uiso 1 1 calc R . .
C6 C 0.4503(6) 0.1204(4) 0.5266(2) 0.0456(13) Uani 1 1 d . . .
H5 H 0.5316 0.1019 0.5486 0.055 Uiso 1 1 calc R . .
C7 C 0.4633(5) 0.1764(4) 0.4685(2) 0.0407(12) Uani 1 1 d . . .
H6 H 0.5547 0.1936 0.4501 0.049 Uiso 1 1 calc R . .
C8 C 0.3411(5) 0.2104(3) 0.43433(19) 0.0327(10) Uani 1 1 d . . .
C9 C 0.2075(5) 0.1776(3) 0.4624(2) 0.0328(10) Uani 1 1 d . . .
C10 C -0.1084(5) 0.2626(4) 0.3600(2) 0.0440(13) Uani 1 1 d . . .
C11 C -0.2068(6) 0.3315(4) 0.4009(3) 0.0652(17) Uani 1 1 d . . .
H7 H -0.1735 0.4005 0.3947 0.098 Uiso 1 1 calc R . .
H8 H -0.2052 0.2993 0.4442 0.098 Uiso 1 1 calc R . .
H9 H -0.3043 0.3387 0.3897 0.098 Uiso 1 1 calc R . .
C12 C -0.1624(5) 0.1548(4) 0.3699(3) 0.0548(15) Uani 1 1 d . . .
H10 H -0.2592 0.1626 0.3578 0.082 Uiso 1 1 calc R . .
H11 H -0.1634 0.1235 0.4135 0.082 Uiso 1 1 calc R . .
H12 H -0.0991 0.1098 0.3448 0.082 Uiso 1 1 calc R . .
C13 C -0.1149(6) 0.3120(4) 0.2930(3) 0.0630(17) Uani 1 1 d . . .
H13 H -0.0837 0.3817 0.2864 0.094 Uiso 1 1 calc R . .
H14 H -0.2131 0.3176 0.2828 0.094 Uiso 1 1 calc R . .
H15 H -0.0522 0.2688 0.2666 0.094 Uiso 1 1 calc R . .
Cr1 Cr 0.24627(8) 0.12804(5) 0.36744(3) 0.03354(19) Uani 1 1 d . . .
C14 C 0.1852(6) 0.1033(4) 0.2973(2) 0.0444(13) Uani 1 1 d . . .
O1 O 0.1487(4) 0.0830(3) 0.25296(17) 0.0651(11) Uani 1 1 d . . .
C15 C 0.4219(6) 0.0656(4) 0.3404(2) 0.0436(12) Uani 1 1 d . . .
O2 O 0.5309(4) 0.0261(3) 0.32102(17) 0.0649(11) Uani 1 1 d . . .
C16 C 0.1942(5) 0.0017(4) 0.4072(2) 0.0408(12) Uani 1 1 d . . .
O3 O 0.1642(4) -0.0779(3) 0.43452(17) 0.0543(10) Uani 1 1 d . . .
C17 C 0.2205(4) 0.4650(3) 0.2481(2) 0.0304(10) Uani 1 1 d . . .
C18 C 0.2128(5) 0.5630(3) 0.26573(19) 0.0316(10) Uani 1 1 d . A .
C19 C 0.2438(5) 0.6482(3) 0.2196(2) 0.0348(11) Uani 1 1 d . . .
H16 H 0.2383 0.7154 0.2306 0.042 Uiso 1 1 calc R . .
C20 C 0.2821(5) 0.6366(3) 0.1584(2) 0.0325(10) Uani 1 1 d . B .
C21 C 0.2847(5) 0.5382(3) 0.1431(2) 0.0343(11) Uani 1 1 d . . .
H17 H 0.3086 0.5301 0.1012 0.041 Uiso 1 1 calc R . .
C22 C 0.2540(5) 0.4506(3) 0.18638(19) 0.0316(10) Uani 1 1 d . . .
C23 C 0.1736(5) 0.5818(4) 0.3318(2) 0.0393(12) Uani 1 1 d . . .
H18 H 0.1469 0.5120 0.3527 0.047 Uiso 0.655(11) 1 calc PR A 1
H19 H 0.1534 0.5134 0.3573 0.047 Uiso 0.345(11) 1 calc PR A 2
C24 C 0.3249(5) 0.7273(3) 0.1091(2) 0.0412(12) Uani 1 1 d . . .
H20 H 0.3514 0.6958 0.0708 0.049 Uiso 0.60(3) 1 calc PR B 1
H21 H 0.3631 0.6923 0.0729 0.049 Uiso 0.40(3) 1 calc PR B 2
C25 C 0.2604(5) 0.3474(3) 0.1646(2) 0.0374(11) Uani 1 1 d . . .
H22 H 0.2262 0.2987 0.2021 0.045 Uiso 1 1 calc R . .
Si1 Si 0.3417(9) 0.5911(5) 0.3712(4) 0.0465(13) Uani 0.655(11) 1 d P A 1
Si2 Si -0.0024(14) 0.6687(10) 0.3461(9) 0.0471(19) Uani 0.655(11) 1 d P A 1
Si3 Si 0.498(3) 0.7649(12) 0.1265(11) 0.050(2) Uani 0.60(3) 1 d P B 1
Si4 Si 0.1727(17) 0.8259(11) 0.0910(7) 0.042(2) Uani 0.60(3) 1 d P B 1
Si5 Si 0.45268(18) 0.29279(11) 0.14396(6) 0.0496(4) Uani 1 1 d . . .
Si6 Si 0.12458(19) 0.35117(11) 0.10793(7) 0.0538(4) Uani 1 1 d . . .
C26 C 0.5047(15) 0.5374(11) 0.3262(5) 0.051(3) Uani 0.655(11) 1 d P A 1
H23 H 0.4965 0.4650 0.3228 0.077 Uiso 0.655(11) 1 calc PR A 1
H24 H 0.5884 0.5398 0.3471 0.077 Uiso 0.655(11) 1 calc PR A 1
H25 H 0.5150 0.5790 0.2848 0.077 Uiso 0.655(11) 1 calc PR A 1
C27 C 0.3639(13) 0.7288(8) 0.3755(6) 0.074(3) Uani 0.655(11) 1 d P A 1
H26 H 0.2798 0.7597 0.3991 0.111 Uiso 0.655(11) 1 calc PR A 1
H27 H 0.3746 0.7690 0.3337 0.111 Uiso 0.655(11) 1 calc PR A 1
H28 H 0.4490 0.7301 0.3958 0.111 Uiso 0.655(11) 1 calc PR A 1
C28 C 0.3249(11) 0.5146(9) 0.4515(4) 0.079(4) Uani 0.655(11) 1 d P A 1
H29 H 0.2390 0.5432 0.4751 0.118 Uiso 0.655(11) 1 calc PR A 1
H30 H 0.4090 0.5193 0.4717 0.118 Uiso 0.655(11) 1 calc PR A 1
H31 H 0.3181 0.4415 0.4495 0.118 Uiso 0.655(11) 1 calc PR A 1
C29 C 0.0320(15) 0.8073(17) 0.3237(9) 0.045(4) Uani 0.655(11) 1 d P A 1
H32 H 0.1022 0.8219 0.3488 0.068 Uiso 0.655(11) 1 calc PR A 1
H33 H -0.0571 0.8527 0.3306 0.068 Uiso 0.655(11) 1 calc PR A 1
H34 H 0.0691 0.8204 0.2801 0.068 Uiso 0.655(11) 1 calc PR A 1
C30 C -0.130(3) 0.639(2) 0.3017(8) 0.074(6) Uani 0.655(11) 1 d P A 1
H35 H -0.0979 0.6571 0.2577 0.111 Uiso 0.655(11) 1 calc PR A 1
H36 H -0.2222 0.6799 0.3111 0.111 Uiso 0.655(11) 1 calc PR A 1
H37 H -0.1411 0.5648 0.3118 0.111 Uiso 0.655(11) 1 calc PR A 1
C31 C -0.053(2) 0.639(2) 0.4292(13) 0.101(9) Uani 0.655(11) 1 d P A 1
H38 H 0.0219 0.6561 0.4511 0.152 Uiso 0.655(11) 1 calc PR A 1
H39 H -0.0637 0.5648 0.4409 0.152 Uiso 0.655(11) 1 calc PR A 1
H40 H -0.1430 0.6805 0.4401 0.152 Uiso 0.655(11) 1 calc PR A 1
C32 C 0.635(3) 0.6466(19) 0.1400(14) 0.083(7) Uani 0.60(3) 1 d P B 1
H41 H 0.7238 0.6682 0.1489 0.125 Uiso 0.60(3) 1 calc PR B 1
H42 H 0.6539 0.6137 0.1029 0.125 Uiso 0.60(3) 1 calc PR B 1
H43 H 0.5987 0.5967 0.1749 0.125 Uiso 0.60(3) 1 calc PR B 1
C33 C 0.4842(19) 0.8327(16) 0.1965(7) 0.081(5) Uani 0.60(3) 1 d P B 1
H44 H 0.4131 0.8941 0.1917 0.122 Uiso 0.60(3) 1 calc PR B 1
H45 H 0.5770 0.8544 0.1999 0.122 Uiso 0.60(3) 1 calc PR B 1
H46 H 0.4552 0.7846 0.2338 0.122 Uiso 0.60(3) 1 calc PR B 1
C34 C 0.566(6) 0.838(3) 0.048(2) 0.069(9) Uani 0.40(3) 1 d P B 1
H47 H 0.5011 0.9011 0.0373 0.104 Uiso 0.40(3) 1 calc PR B 1
H48 H 0.5700 0.7929 0.0167 0.104 Uiso 0.40(3) 1 calc PR B 1
H49 H 0.6615 0.8563 0.0496 0.104 Uiso 0.40(3) 1 calc PR B 1
C35 C 0.027(3) 0.7584(19) 0.0854(18) 0.148(15) Uani 0.60(3) 1 d P B 1
H50 H 0.0573 0.7066 0.0582 0.222 Uiso 0.60(3) 1 calc PR B 1
H51 H -0.0506 0.8080 0.0686 0.222 Uiso 0.60(3) 1 calc PR B 1
H52 H -0.0074 0.7232 0.1265 0.222 Uiso 0.60(3) 1 calc PR B 1
C36 C 0.120(4) 0.9183(18) 0.1412(10) 0.132(11) Uani 0.60(3) 1 d P B 1
H53 H 0.2002 0.9562 0.1434 0.199 Uiso 0.60(3) 1 calc PR B 1
H54 H 0.0886 0.8822 0.1824 0.199 Uiso 0.60(3) 1 calc PR B 1
H55 H 0.0405 0.9675 0.1255 0.199 Uiso 0.60(3) 1 calc PR B 1
C37 C 0.219(3) 0.919(2) 0.0172(12) 0.081(7) Uani 0.60(3) 1 d P B 1
H56 H 0.2520 0.8792 -0.0163 0.122 Uiso 0.60(3) 1 calc PR B 1
H57 H 0.2940 0.9591 0.0232 0.122 Uiso 0.60(3) 1 calc PR B 1
H58 H 0.1337 0.9667 0.0067 0.122 Uiso 0.60(3) 1 calc PR B 1
C38 C 0.5566(6) 0.2965(5) 0.2086(3) 0.0685(17) Uani 1 1 d . . .
H59 H 0.6563 0.2694 0.1983 0.103 Uiso 1 1 calc R . .
H60 H 0.5166 0.2536 0.2461 0.103 Uiso 1 1 calc R . .
H61 H 0.5519 0.3686 0.2156 0.103 Uiso 1 1 calc R . .
C39 C 0.4563(8) 0.1540(4) 0.1340(3) 0.089(2) Uani 1 1 d . . .
H62 H 0.5552 0.1212 0.1311 0.133 Uiso 1 1 calc R . .
H63 H 0.4145 0.1515 0.0963 0.133 Uiso 1 1 calc R . .
H64 H 0.4011 0.1166 0.1695 0.133 Uiso 1 1 calc R . .
C40 C 0.5448(7) 0.3679(5) 0.0735(3) 0.0697(17) Uani 1 1 d . . .
H65 H 0.5498 0.4389 0.0803 0.105 Uiso 1 1 calc R . .
H66 H 0.4912 0.3705 0.0382 0.105 Uiso 1 1 calc R . .
H67 H 0.6415 0.3335 0.0649 0.105 Uiso 1 1 calc R . .
C41 C 0.1890(7) 0.4046(5) 0.0265(2) 0.0718(18) Uani 1 1 d . . .
H68 H 0.2730 0.3597 0.0123 0.108 Uiso 1 1 calc R . .
H69 H 0.2144 0.4751 0.0244 0.108 Uiso 1 1 calc R . .
H70 H 0.1133 0.4069 0.0000 0.108 Uiso 1 1 calc R . .
C42 C 0.0786(9) 0.2168(5) 0.1092(3) 0.102(3) Uani 1 1 d . . .
H71 H 0.0009 0.2202 0.0836 0.153 Uiso 1 1 calc R . .
H72 H 0.0483 0.1857 0.1517 0.153 Uiso 1 1 calc R . .
H73 H 0.1625 0.1740 0.0929 0.153 Uiso 1 1 calc R . .
C43 C -0.0412(6) 0.4356(5) 0.1314(3) 0.0734(19) Uani 1 1 d . . .
H74 H -0.1118 0.4376 0.1026 0.110 Uiso 1 1 calc R . .
H75 H -0.0182 0.5064 0.1307 0.110 Uiso 1 1 calc R . .
H76 H -0.0804 0.4070 0.1731 0.110 Uiso 1 1 calc R . .
Si7 Si 0.004(3) 0.672(2) 0.3365(18) 0.067(7) Uani 0.345(11) 1 d P A 2
Si8 Si 0.318(2) 0.6291(9) 0.3664(7) 0.051(3) Uani 0.345(11) 1 d P A 2
Si9 Si 0.484(4) 0.7919(14) 0.1228(15) 0.045(3) Uani 0.40(3) 1 d P B 2
Si10 Si 0.153(2) 0.8188(17) 0.0797(9) 0.039(3) Uani 0.40(3) 1 d P B 2
C44 C -0.117(4) 0.641(4) 0.2754(12) 0.050(7) Uani 0.345(11) 1 d P A 2
H77 H -0.2071 0.6873 0.2767 0.074 Uiso 0.345(11) 1 calc PR A 2
H78 H -0.1367 0.5686 0.2859 0.074 Uiso 0.345(11) 1 calc PR A 2
H79 H -0.0661 0.6534 0.2339 0.074 Uiso 0.345(11) 1 calc PR A 2
C45 C -0.112(4) 0.638(3) 0.418(2) 0.075(13) Uani 0.345(11) 1 d P A 2
H80 H -0.1999 0.6863 0.4192 0.112 Uiso 0.345(11) 1 calc PR A 2
H81 H -0.0569 0.6446 0.4510 0.112 Uiso 0.345(11) 1 calc PR A 2
H82 H -0.1362 0.5664 0.4231 0.112 Uiso 0.345(11) 1 calc PR A 2
C46 C -0.019(2) 0.821(3) 0.322(2) 0.043(7) Uani 0.345(11) 1 d P A 2
H83 H -0.1205 0.8462 0.3284 0.065 Uiso 0.345(11) 1 calc PR A 2
H84 H 0.0196 0.8463 0.2800 0.065 Uiso 0.345(11) 1 calc PR A 2
H85 H 0.0324 0.8457 0.3513 0.065 Uiso 0.345(11) 1 calc PR A 2
C47 C 0.383(2) 0.7559(14) 0.3315(10) 0.056(5) Uani 0.345(11) 1 d P A 2
H86 H 0.4167 0.7551 0.2879 0.084 Uiso 0.345(11) 1 calc PR A 2
H87 H 0.4611 0.7674 0.3531 0.084 Uiso 0.345(11) 1 calc PR A 2
H88 H 0.3047 0.8121 0.3349 0.084 Uiso 0.345(11) 1 calc PR A 2
C48 C 0.475(3) 0.5266(19) 0.3592(12) 0.063(7) Uani 0.345(11) 1 d P A 2
H89 H 0.4455 0.4577 0.3765 0.094 Uiso 0.345(11) 1 calc PR A 2
H90 H 0.5506 0.5404 0.3819 0.094 Uiso 0.345(11) 1 calc PR A 2
H91 H 0.5113 0.5285 0.3157 0.094 Uiso 0.345(11) 1 calc PR A 2
C49 C 0.258(2) 0.6357(17) 0.4493(8) 0.087(8) Uani 0.345(11) 1 d P A 2
H92 H 0.2226 0.5699 0.4695 0.131 Uiso 0.345(11) 1 calc PR A 2
H93 H 0.1816 0.6931 0.4524 0.131 Uiso 0.345(11) 1 calc PR A 2
H94 H 0.3386 0.6475 0.4696 0.131 Uiso 0.345(11) 1 calc PR A 2
C50 C 0.602(3) 0.683(2) 0.1549(19) 0.066(9) Uani 0.40(3) 1 d P B 2
H95 H 0.6233 0.6326 0.1264 0.099 Uiso 0.40(3) 1 calc PR B 2
H96 H 0.5571 0.6499 0.1944 0.099 Uiso 0.40(3) 1 calc PR B 2
H97 H 0.6915 0.7074 0.1613 0.099 Uiso 0.40(3) 1 calc PR B 2
C51 C 0.435(3) 0.889(2) 0.1711(15) 0.095(9) Uani 0.40(3) 1 d P B 2
H98 H 0.3825 0.8585 0.2097 0.143 Uiso 0.40(3) 1 calc PR B 2
H99 H 0.3741 0.9470 0.1500 0.143 Uiso 0.40(3) 1 calc PR B 2
H100 H 0.5209 0.9142 0.1802 0.143 Uiso 0.40(3) 1 calc PR B 2
C52 C 0.572(3) 0.8673(18) 0.0582(12) 0.063(6) Uani 0.60(3) 1 d P B 2
H101 H 0.6076 0.8236 0.0267 0.094 Uiso 0.60(3) 1 calc PR B 2
H102 H 0.6529 0.8945 0.0710 0.094 Uiso 0.60(3) 1 calc PR B 2
H103 H 0.5055 0.9255 0.0412 0.094 Uiso 0.60(3) 1 calc PR B 2
C53 C 0.021(4) 0.737(3) 0.0612(14) 0.067(7) Uani 0.40(3) 1 d P B 2
H104 H -0.0118 0.6905 0.0987 0.101 Uiso 0.40(3) 1 calc PR B 2
H105 H 0.0662 0.6955 0.0299 0.101 Uiso 0.40(3) 1 calc PR B 2
H106 H -0.0615 0.7827 0.0454 0.101 Uiso 0.40(3) 1 calc PR B 2
C54 C 0.047(2) 0.885(2) 0.1436(13) 0.067(6) Uani 0.40(3) 1 d P B 2
H107 H 0.0341 0.8340 0.1813 0.100 Uiso 0.40(3) 1 calc PR B 2
H108 H -0.0469 0.9157 0.1310 0.100 Uiso 0.40(3) 1 calc PR B 2
H109 H 0.0983 0.9406 0.1515 0.100 Uiso 0.40(3) 1 calc PR B 2
C55 C 0.198(5) 0.888(3) 0.0057(18) 0.069(8) Uani 0.40(3) 1 d P B 2
H110 H 0.2682 0.9357 0.0080 0.104 Uiso 0.40(3) 1 calc PR B 2
H111 H 0.1126 0.9290 -0.0100 0.104 Uiso 0.40(3) 1 calc PR B 2
H112 H 0.2396 0.8395 -0.0222 0.104 Uiso 0.40(3) 1 calc PR B 2

loop_
_atom_site_aniso_label
_atom_site_aniso_U_11
_atom_site_aniso_U_22
_atom_site_aniso_U_33
_atom_site_aniso_U_23
_atom_site_aniso_U_13
_atom_site_aniso_U_12
C1 0.029(3) 0.044(3) 0.035(3) 0.003(2) -0.005(2) -0.013(2)
Sn1 0.0355(2) 0.03517(19) 0.03352(18) 0.00690(13) -0.00659(14) -0.01282(14)
C2 0.035(3) 0.037(3) 0.034(3) 0.002(2) -0.004(2) -0.010(2)
C3 0.033(3) 0.030(2) 0.033(3) -0.002(2) 0.005(2) -0.011(2)
C4 0.047(3) 0.035(3) 0.031(3) -0.001(2) 0.000(2) -0.009(2)
C5 0.049(3) 0.044(3) 0.033(3) 0.002(2) 0.001(2) -0.011(2)
C6 0.051(3) 0.046(3) 0.041(3) -0.001(2) -0.013(3) -0.011(3)
C7 0.036(3) 0.042(3) 0.044(3) -0.001(2) -0.007(2) -0.011(2)
C8 0.038(3) 0.029(2) 0.032(2) -0.0005(19) -0.007(2) -0.007(2)
C9 0.031(3) 0.031(2) 0.035(2) -0.001(2) 0.000(2) -0.006(2)
C10 0.035(3) 0.040(3) 0.054(3) 0.011(2) -0.010(2) -0.017(2)
C11 0.034(3) 0.046(3) 0.109(5) 0.002(3) -0.006(3) -0.005(3)
C12 0.040(3) 0.046(3) 0.080(4) 0.004(3) -0.018(3) -0.017(3)
C13 0.046(3) 0.072(4) 0.070(4) 0.025(3) -0.030(3) -0.027(3)
Cr1 0.0358(4) 0.0321(4) 0.0321(4) 0.0016(3) -0.0057(3) -0.0091(3)
C14 0.057(3) 0.034(3) 0.041(3) 0.001(2) -0.009(3) -0.008(2)
O1 0.092(3) 0.065(3) 0.045(2) -0.0097(19) -0.023(2) -0.019(2)
C15 0.046(3) 0.047(3) 0.035(3) 0.004(2) -0.011(3) -0.006(3)
O2 0.054(3) 0.080(3) 0.053(2) -0.008(2) -0.004(2) 0.013(2)
C16 0.042(3) 0.038(3) 0.043(3) -0.004(2) -0.006(2) -0.009(2)
O3 0.061(2) 0.036(2) 0.063(2) 0.0034(18) -0.0022(19) -0.0160(18)
C17 0.027(2) 0.027(2) 0.037(3) 0.0027(19) -0.007(2) -0.0070(19)
C18 0.031(3) 0.034(3) 0.031(2) -0.004(2) -0.006(2) -0.008(2)
C19 0.042(3) 0.026(2) 0.037(3) -0.005(2) -0.005(2) -0.008(2)
C20 0.032(3) 0.029(2) 0.036(3) -0.001(2) -0.005(2) -0.007(2)
C21 0.042(3) 0.035(3) 0.026(2) -0.003(2) -0.005(2) -0.010(2)
C22 0.033(3) 0.030(2) 0.032(2) 0.0003(19) -0.008(2) -0.010(2)
C23 0.047(3) 0.037(3) 0.035(3) -0.006(2) 0.001(2) -0.012(2)
C24 0.051(3) 0.031(3) 0.040(3) 0.002(2) 0.005(2) -0.017(2)
C25 0.060(3) 0.024(2) 0.030(2) 0.0021(19) -0.010(2) -0.013(2)
Si1 0.061(3) 0.044(3) 0.039(2) -0.010(3) -0.0149(17) -0.006(3)
Si2 0.053(4) 0.035(3) 0.049(5) -0.007(2) 0.012(4) -0.005(3)
Si3 0.059(5) 0.031(6) 0.058(3) 0.013(6) -0.003(3) -0.026(6)
Si4 0.053(4) 0.036(3) 0.036(5) 0.010(3) -0.012(3) -0.015(2)
Si5 0.0663(11) 0.0433(8) 0.0350(8) -0.0030(6) -0.0019(7) 0.0003(8)
Si6 0.0834(12) 0.0416(8) 0.0432(8) 0.0072(7) -0.0317(8) -0.0263(8)
C26 0.051(7) 0.046(6) 0.057(7) 0.002(6) -0.014(7) -0.014(5)
C27 0.076(8) 0.059(7) 0.097(10) -0.026(7) -0.024(8) -0.013(6)
C28 0.100(8) 0.100(9) 0.037(5) -0.006(5) -0.018(5) -0.010(7)
C29 0.034(10) 0.039(7) 0.055(6) -0.002(5) -0.014(8) 0.022(8)
C30 0.045(7) 0.078(9) 0.099(15) -0.036(13) 0.014(12) -0.003(6)
C31 0.100(19) 0.096(13) 0.071(11) 0.010(9) 0.048(13) 0.035(12)
C32 0.061(11) 0.060(14) 0.111(14) 0.023(10) -0.014(9) 0.012(9)
C33 0.103(11) 0.068(11) 0.083(9) 0.007(7) -0.034(8) -0.047(9)
C34 0.066(14) 0.041(17) 0.109(19) -0.013(13) 0.001(12) -0.042(13)
C35 0.071(12) 0.078(15) 0.29(4) 0.067(19) -0.12(2) -0.036(11)
C36 0.19(3) 0.088(14) 0.110(14) -0.051(12) -0.055(18) 0.093(16)
C37 0.076(11) 0.075(14) 0.079(16) 0.049(12) -0.023(10) -0.026(11)
C38 0.048(4) 0.099(5) 0.054(4) -0.006(3) -0.007(3) 0.004(3)
C39 0.128(7) 0.048(4) 0.078(5) -0.011(3) 0.010(4) 0.013(4)
C40 0.074(4) 0.073(4) 0.055(4) -0.001(3) 0.003(3) -0.006(3)
C41 0.100(5) 0.074(4) 0.046(3) 0.000(3) -0.029(3) -0.018(4)
C42 0.173(8) 0.062(4) 0.091(5) 0.010(4) -0.079(5) -0.053(5)
C43 0.064(4) 0.089(5) 0.066(4) 0.022(3) -0.030(3) -0.027(4)
Si7 0.081(10) 0.061(9) 0.050(10) -0.013(5) 0.042(6) -0.025(6)
Si8 0.065(6) 0.047(7) 0.043(4) -0.005(5) -0.011(3) -0.008(6)
Si9 0.063(6) 0.014(6) 0.055(5) 0.011(6) -0.004(4) -0.022(6)
Si10 0.051(6) 0.037(4) 0.029(5) -0.004(3) -0.015(3) -0.001(4)
C44 0.028(14) 0.071(14) 0.057(17) -0.030(16) -0.002(13) -0.007(11)
C45 0.08(3) 0.036(14) 0.10(3) 0.002(13) 0.04(2) -0.016(16)
C46 0.012(13) 0.030(13) 0.079(15) -0.006(10) 0.007(13) 0.016(12)
C47 0.056(11) 0.046(10) 0.074(13) -0.008(10) -0.013(11) -0.026(8)
C48 0.067(17) 0.034(11) 0.089(19) 0.001(14) -0.025(16) -0.013(11)
C49 0.121(18) 0.097(18) 0.053(11) -0.003(10) -0.037(12) -0.030(14)
C50 0.043(16) 0.038(15) 0.11(2) 0.033(14) -0.023(13) -0.020(12)
C51 0.13(2) 0.061(16) 0.11(2) -0.024(14) -0.019(15) -0.053(14)
C52 0.072(10) 0.038(12) 0.075(12) 0.022(10) -0.009(8) -0.038(10)
C53 0.061(15) 0.072(13) 0.083(14) -0.006(10) -0.037(11) -0.041(10)
C54 0.052(12) 0.073(14) 0.074(12) -0.003(10) -0.019(9) -0.007(10)
C55 0.080(18) 0.075(18) 0.063(12) -0.005(12) -0.026(11) -0.037(13)

loop_
_geom_bond_atom_site_label_1
_geom_bond_atom_site_label_2
_geom_bond_distance
_geom_bond_site_symmetry_2
_geom_bond_publ_flag
C1 C8 1.425(6) . ?
C1 Sn1 2.035(5) . ?
C1 Cr1 2.306(5) . ?
C1 H1 0.86(4) . ?
Sn1 C2 2.093(4) . ?
Sn1 C17 2.128(4) . ?
Sn1 Cr1 2.7537(8) . ?
C2 C3 1.379(6) . ?
C2 C10 1.533(6) . ?
C2 Cr1 2.417(5) . ?
C3 C9 1.443(6) . ?
C3 Cr1 2.244(5) . ?
C3 H2 0.92(4) . ?
C4 C5 1.353(6) . ?
C4 C9 1.439(6) . ?
C4 H3 0.9500 . ?
C5 C6 1.408(7) . ?
C5 H4 0.9500 . ?
C6 C7 1.363(6) . ?
C6 H5 0.9500 . ?
C7 C8 1.448(6) . ?
C7 H6 0.9500 . ?
C8 C9 1.427(6) . ?
C8 Cr1 2.317(4) . ?
C9 Cr1 2.284(5) . ?
C10 C13 1.516(7) . ?
C10 C11 1.537(7) . ?
C10 C12 1.540(6) . ?
C11 H7 0.9800 . ?
C11 H8 0.9800 . ?
C11 H9 0.9800 . ?
C12 H10 0.9800 . ?
C12 H11 0.9800 . ?
C12 H12 0.9800 . ?
C13 H13 0.9800 . ?
C13 H14 0.9800 . ?
C13 H15 0.9800 . ?
Cr1 C14 1.825(5) . ?
Cr1 C16 1.833(5) . ?
Cr1 C15 1.837(6) . ?
C14 O1 1.168(6) . ?
C15 O2 1.161(6) . ?
C16 O3 1.161(5) . ?
C17 C18 1.401(6) . ?
C17 C22 1.405(6) . ?
C18 C19 1.409(6) . ?
C18 C23 1.519(6) . ?
C19 C20 1.389(6) . ?
C19 H16 0.9500 . ?
C20 C21 1.388(6) . ?
C20 C24 1.524(6) . ?
C21 C22 1.396(6) . ?
C21 H17 0.9500 . ?
C22 C25 1.509(6) . ?
C23 Si7 1.87(3) . ?
C23 Si8 1.879(18) . ?
C23 Si2 1.919(13) . ?
C23 Si1 1.947(10) . ?
C23 H18 1.0000 . ?
C23 H19 1.0000 . ?
C24 Si4 1.843(16) . ?
C24 Si3 1.89(2) . ?
C24 Si9 1.92(3) . ?
C24 Si10 2.01(2) . ?
C24 H20 1.0000 . ?
C24 H21 1.0000 . ?
C25 Si5 1.903(5) . ?
C25 Si6 1.907(5) . ?
C25 H22 1.0000 . ?
Si1 C26 1.859(16) . ?
Si1 C27 1.869(11) . ?
Si1 C28 1.879(11) . ?
Si2 C30 1.78(3) . ?
Si2 C31 1.83(3) . ?
Si2 C29 1.86(3) . ?
Si3 C32 1.89(3) . ?
Si3 C33 1.90(3) . ?
Si3 C34 1.91(5) . ?
Si4 C36 1.77(2) . ?
Si4 C35 1.77(2) . ?
Si4 C37 1.90(3) . ?
Si5 C38 1.856(6) . ?
Si5 C39 1.869(6) . ?
Si5 C40 1.873(6) . ?
Si6 C42 1.868(6) . ?
Si6 C41 1.872(6) . ?
Si6 C43 1.874(7) . ?
C26 H23 0.9800 . ?
C26 H24 0.9800 . ?
C26 H25 0.9800 . ?
C27 H26 0.9800 . ?
C27 H27 0.9800 . ?
C27 H28 0.9800 . ?
C28 H29 0.9800 . ?
C28 H30 0.9800 . ?
C28 H31 0.9800 . ?
C29 H32 0.9800 . ?
C29 H33 0.9800 . ?
C29 H34 0.9800 . ?
C30 H35 0.9800 . ?
C30 H36 0.9800 . ?
C30 H37 0.9800 . ?
C31 H38 0.9800 . ?
C31 H39 0.9800 . ?
C31 H40 0.9800 . ?
C32 H41 0.9800 . ?
C32 H42 0.9800 . ?
C32 H43 0.9800 . ?
C33 H44 0.9800 . ?
C33 H45 0.9800 . ?
C33 H46 0.9800 . ?
C34 H47 0.9800 . ?
C34 H48 0.9800 . ?
C34 H49 0.9800 . ?
C35 H50 0.9800 . ?
C35 H51 0.9800 . ?
C35 H52 0.9800 . ?
C36 H53 0.9800 . ?
C36 H54 0.9800 . ?
C36 H55 0.9800 . ?
C37 H56 0.9800 . ?
C37 H57 0.9800 . ?
C37 H58 0.9800 . ?
C38 H59 0.9800 . ?
C38 H60 0.9800 . ?
C38 H61 0.9800 . ?
C39 H62 0.9800 . ?
C39 H63 0.9800 . ?
C39 H64 0.9800 . ?
C40 H65 0.9800 . ?
C40 H66 0.9800 . ?
C40 H67 0.9800 . ?
C41 H68 0.9800 . ?
C41 H69 0.9800 . ?
C41 H70 0.9800 . ?
C42 H71 0.9800 . ?
C42 H72 0.9800 . ?
C42 H73 0.9800 . ?
C43 H74 0.9800 . ?
C43 H75 0.9800 . ?
C43 H76 0.9800 . ?
Si7 C46 1.91(5) . ?
Si7 C45 2.00(6) . ?
Si7 C44 2.01(5) . ?
Si8 C47 1.86(2) . ?
Si8 C49 1.87(2) . ?
Si8 C48 1.88(3) . ?
Si9 C52 1.77(4) . ?
Si9 C51 1.79(4) . ?
Si9 C50 1.80(4) . ?
Si10 C55 1.76(5) . ?
Si10 C53 1.89(3) . ?
Si10 C54 1.90(4) . ?
C44 H77 0.9800 . ?
C44 H78 0.9800 . ?
C44 H79 0.9800 . ?
C45 H80 0.9800 . ?
C45 H81 0.9800 . ?
C45 H82 0.9800 . ?
C46 H83 0.9800 . ?
C46 H84 0.9800 . ?
C46 H85 0.9800 . ?
C47 H86 0.9800 . ?
C47 H87 0.9800 . ?
C47 H88 0.9800 . ?
C48 H89 0.9800 . ?
C48 H90 0.9800 . ?
C48 H91 0.9800 . ?
C49 H92 0.9800 . ?
C49 H93 0.9800 . ?
C49 H94 0.9800 . ?
C50 H95 0.9800 . ?
C50 H96 0.9800 . ?
C50 H97 0.9800 . ?
C51 H98 0.9800 . ?
C51 H99 0.9800 . ?
C51 H100 0.9800 . ?
C52 H101 0.9800 . ?
C52 H102 0.9800 . ?
C52 H103 0.9800 . ?
C53 H104 0.9800 . ?
C53 H105 0.9800 . ?
C53 H106 0.9800 . ?
C54 H107 0.9800 . ?
C54 H108 0.9800 . ?
C54 H109 0.9800 . ?
C55 H110 0.9800 . ?
C55 H111 0.9800 . ?
C55 H112 0.9800 . ?
